data_7229815
loop_
_publ_author_name
'You, Li-Xin'
'Zhao, Bai-Bei'
'Liu, Hui-Jie'
'Wang, Shu-Ju'
'Xiong, Gang'
'He, Yong-Ke'
'Ding, Fu'
'Joos, Jonas J.'
'Smet, Philippe F.'
'Sun, Ya-Guang'

_publ_section_title
;
 2D and 3D lanthanide metal--organic frameworks constructed from three
 benzenedicarboxylate ligands: synthesis, structure and luminescent
 properties
;
_journal_issue 5
_journal_name_full CrystEngComm
_journal_page_first 615
_journal_paper_doi 10.1039/C7CE01773A
_journal_volume 20
_journal_year 2018
_chemical_formula_moiety 'C34 H26 Gd2 N2 O16, H2 O'
_chemical_formula_sum 'C34 H27 Gd2 N2 O17'
_chemical_formula_weight 1050.08
_space_group_crystal_system triclinic
_space_group_IT_number 2
_space_group_name_Hall '-P 1'
_space_group_name_H-M_alt 'P -1'
_symmetry_space_group_name_Hall '-P 1'
_symmetry_space_group_name_H-M 'P -1'
_atom_sites_solution_hydrogens geom
_atom_sites_solution_primary direct
_atom_sites_solution_secondary difmap
_audit_creation_date 2017-12-05
_audit_creation_method
;
Olex2 1.2
(compiled 2016.09.09 svn.r3337 for OlexSys, GUI svn.r5227)
;
_audit_update_record
;
2017-03-23 deposited with the CCDC.
2017-12-27 downloaded from the CCDC.
;
_cell_angle_alpha 91.02(3)
_cell_angle_beta 98.04(3)
_cell_angle_gamma 102.72(3)
_cell_formula_units_Z 2
_cell_length_a 6.9800(14)
_cell_length_b 13.540(3)
_cell_length_c 17.990(4)
_cell_measurement_reflns_used 4064
_cell_measurement_temperature 293
_cell_measurement_theta_max 27.5
_cell_measurement_theta_min 3.0
_cell_volume 1640.1(7)
_computing_cell_refinement
;
CrystalClear-SM Expert 2.0 r1 (Rigaku, 2009)
;
_computing_data_collection
;
CrystalClear-SM Expert 2.0 r1 (Rigaku, 2009)
;
_computing_data_reduction
;
CrystalClear-SM Expert 2.0 r1 (Rigaku, 2009)
;
_computing_molecular_graphics 'Olex2 (Dolomanov et al., 2009)'
_computing_publication_material 'Olex2 (Dolomanov et al., 2009)'
_computing_structure_refinement 'XH (Sheldrick, 2008)'
_computing_structure_solution 'ShelXS (Sheldrick, 2008)'
_diffrn_ambient_temperature 293
_diffrn_detector CCD
_diffrn_detector_area_resol_mean 13.6612
_diffrn_measured_fraction_theta_full 0.994
_diffrn_measured_fraction_theta_max 0.994
_diffrn_measurement_details
;
scan:
    Number of images: 180
               Slice: -60.0000 - 120.0000
         Image width: 1.0000
            Exp time: 17.0000
       Rotation axis: Omega
               Omega: 0.0000
                 Chi: 54.0000
                 Phi: 0.0000
                 XTD: 50.1390
              2theta: 29.8560
scan:
    Number of images: 180
               Slice: -60.0000 - 120.0000
         Image width: 1.0000
            Exp time: 17.0000
       Rotation axis: Omega
               Omega: 0.0000
                 Chi: 54.0000
                 Phi: 120.0000
                 XTD: 50.1390
              2theta: 29.8560
scan:
    Number of images: 180
               Slice: -60.0000 - 120.0000
         Image width: 1.0000
            Exp time: 17.0000
       Rotation axis: Omega
               Omega: 0.0000
                 Chi: 54.0000
                 Phi: 240.0000
                 XTD: 50.1390
              2theta: 29.8560
;
_diffrn_measurement_device
;
XtaLABmini: Fixed Chi 2 circle
;
_diffrn_measurement_device_type 'Rigaku Mercury375R (2x2 bin mode)'
_diffrn_measurement_method 'profile data from \w-scans'
_diffrn_measurement_specimen_support Fiber
_diffrn_orient_matrix_type d*Trek
_diffrn_orient_matrix_UB_11 0.017085
_diffrn_orient_matrix_UB_12 0.147264
_diffrn_orient_matrix_UB_13 0.005734
_diffrn_orient_matrix_UB_21 -0.057307
_diffrn_orient_matrix_UB_22 0.022093
_diffrn_orient_matrix_UB_23 0.044394
_diffrn_orient_matrix_UB_31 0.032676
_diffrn_orient_matrix_UB_32 0.002785
_diffrn_orient_matrix_UB_33 0.045628
_diffrn_radiation_monochromator 'Graphite Monochromator'
_diffrn_radiation_type MoK\a
_diffrn_radiation_wavelength 0.71073
_diffrn_reflns_av_R_equivalents 0.0738
_diffrn_reflns_av_unetI/netI 0.0813
_diffrn_reflns_limit_h_max 9
_diffrn_reflns_limit_h_min -9
_diffrn_reflns_limit_k_max 17
_diffrn_reflns_limit_k_min -17
_diffrn_reflns_limit_l_max 23
_diffrn_reflns_limit_l_min -23
_diffrn_reflns_number 17085
_diffrn_reflns_theta_full 27.55
_diffrn_reflns_theta_max 27.55
_diffrn_reflns_theta_min 3.02
_diffrn_source 'Sealed Tube'
_diffrn_source_current 12.0
_diffrn_source_power 0.6
_diffrn_source_voltage 50.0
_exptl_absorpt_coefficient_mu 4.097
_exptl_absorpt_correction_T_max 0.997
_exptl_absorpt_correction_T_min 0.994
_exptl_absorpt_correction_type numerical
_exptl_crystal_colour Colorless
_exptl_crystal_density_diffrn 2.126
_exptl_crystal_density_method 'not measured'
_exptl_crystal_description Prism
_exptl_crystal_F_000 1018
_exptl_crystal_size_max 0.2
_exptl_crystal_size_mid 0.2
_exptl_crystal_size_min 0.2
_refine_diff_density_max 1.256
_refine_diff_density_min -1.884
_refine_diff_density_rms 0.185
_refine_ls_extinction_method none
_refine_ls_goodness_of_fit_ref 1.053
_refine_ls_hydrogen_treatment mixed
_refine_ls_matrix_type full
_refine_ls_number_parameters 516
_refine_ls_number_reflns 7524
_refine_ls_number_restraints 12
_refine_ls_restrained_S_all 1.053
_refine_ls_R_factor_all 0.0581
_refine_ls_R_factor_gt 0.0432
_refine_ls_shift/su_max 0.029
_refine_ls_shift/su_mean 0.001
_refine_ls_structure_factor_coef Fsqd
_refine_ls_weighting_details 'calc w=1/[\s^2^(Fo^2^)+(0.0387P)^2^+0.0000P] where P=(Fo^2^+2Fc^2^)/3'
_refine_ls_weighting_scheme calc
_refine_ls_wR_factor_gt 0.0961
_refine_ls_wR_factor_ref 0.1056
_reflns_number_gt 6084
_reflns_number_total 7524
_reflns_threshold_expression >2sigma(I)
_cod_data_source_file c7ce01773a2.cif
_cod_data_source_block shelxl_CCDC7
_cod_depositor_comments
;
The following automatic conversions were performed:

'_exptl_absorpt_correction_type' value 'Numerical' changed to
'numerical' according to
/home/data/users/saulius/crontab/automatic-downloads/rss-feeds/RSC/lib/dictionaries/cif_core.dic
dictionary named 'cif_core.dic' version 2.4.2 from 2011-04-26.

Automatic conversion script
Id: cif_fix_values 4973 2017-02-22 13:04:09Z antanas 

 Adding full bibliography for 7229803--7229819.cif.
;
_cod_original_cell_volume 1640.1(6)
_cod_database_code 7229815
_olex2_refinement_description
;
1. Fixed Uiso
 At 1.2 times of:
  All C(H) groups
 At 1.5 times of:
  All O(H) groups, All O(H,H) groups
2. Restrained distances
 H32B-O32
 0.85 with sigma of 0.001
 O32-H32A
 0.85 with sigma of 0.001
 H32B-H32A
 1.39 with sigma of 0.001
 H24B-O24
 0.85 with sigma of 0.01
 O24-H24A
 0.85 with sigma of 0.01
 H24A-H24B
 1.39 with sigma of 0.01
 H17B-O17
 0.85 with sigma of 0.01
 O17-H17A
 0.85 with sigma of 0.01
 H17A-H17B
 1.39 with sigma of 0.01
 H4A-O4
 0.85 with sigma of 0.01
 O4-H4B
 0.85 with sigma of 0.01
 H4B-H4A
 1.39 with sigma of 0.01
3.a Fixed occupancy and ADP/Uiso:
 H24B, H32A, H32B
3.b Riding coordinates:
 O17(H17A), O24(H24A)
3.c Rotating group:
 O3(H3A,H3B)
3.d Aromatic/amide H refined with riding coordinates:
 C4(H4), C11(H11), C15(H15), C20(H20), C21(H21), C33(H33), C37(H37), C39(H39),
 C40(H40), C42(H42), C44(H44), C45(H45), C46(H46), C47(H47), C48(H48), C49(H49),
  C52(H52), C53(H53)
;
_olex2_submission_special_instructions 'No special instructions were received'

loop_
_space_group_symop_id
_space_group_symop_operation_xyz
1 'x, y, z'
2 '-x, -y, -z'

loop_
_atom_site_label
_atom_site_type_symbol
_atom_site_fract_x
_atom_site_fract_y
_atom_site_fract_z
_atom_site_U_iso_or_equiv
_atom_site_adp_type
_atom_site_occupancy
_atom_site_calc_flag
_atom_site_refinement_flags_posn
Gd1 Gd 0.69576(3) 0.360751(16) 0.447293(11) 0.01596(5) Uani 1 d .
Gd2 Gd 0.75231(3) 0.360660(16) 0.060970(12) 0.01630(6) Uani 1 d .
O1 O 0.9271(5) 0.4501(2) 0.37037(17) 0.0244(8) Uani 1 d .
O2 O 0.6935(5) 0.5330(2) 0.08637(18) 0.0257(8) Uani 1 d .
O3 O 0.4042(5) 0.3363(3) 0.01113(19) 0.0265(8) Uani 1 d .
H3A H 0.3336 0.3138 0.0452 0.040 Uiso 1 d GR
H3B H 0.3744 0.2932 -0.0266 0.040 Uiso 1 d GR
C4 C 1.0903(6) 0.5494(3) 0.2468(2) 0.0188(10) Uani 1 d .
H4 H 1.0528 0.4790 0.2414 0.023 Uiso 1 calc R
O5 O 0.9661(5) 0.2598(3) 0.4490(2) 0.0314(9) Uani 1 d .
C6 C 0.6424(7) 0.5095(4) 0.1499(3) 0.0226(11) Uani 1 d .
O7 O 0.6063(5) 0.4166(2) 0.16635(18) 0.0276(8) Uani 1 d .
O8 O 0.6788(5) 0.1839(2) 0.48064(19) 0.0249(8) Uani 1 d .
O9 O 1.0590(5) 0.4617(2) 0.10033(18) 0.0253(8) Uani 1 d .
O10 O 0.9990(5) 0.2685(2) 0.0293(2) 0.0322(9) Uani 1 d .
C11 C 0.6014(6) 0.5592(4) 0.2796(3) 0.0203(10) Uani 1 d .
H11 H 0.5729 0.4906 0.2890 0.024 Uiso 1 calc R
C12 C 0.6049(7) 0.6290(3) 0.3370(2) 0.0181(10) Uani 1 d .
O13 O 0.6884(5) 0.1827(3) 0.0164(2) 0.0318(9) Uani 1 d .
O14 O 1.0845(5) 0.5834(3) 0.44682(17) 0.0283(9) Uani 1 d .
C15 C 0.6819(7) 0.6910(3) 0.1942(3) 0.0208(10) Uani 1 d .
H15 H 0.7067 0.7115 0.1467 0.025 Uiso 1 calc R
C16 C 1.0298(6) 0.5398(4) 0.3820(2) 0.0192(10) Uani 1 d .
O17 O 0.6495(5) 0.2786(3) 0.32030(19) 0.0327(9) Uani 1 d D
H17A H 0.5717 0.2193 0.3191 0.049 Uiso 1 d DR
O18 O 0.5888(6) 0.5084(3) 0.42933(19) 0.0334(9) Uani 1 d .
C19 C 1.1499(7) 0.5541(3) 0.1117(2) 0.0186(10) Uani 1 d .
C20 C 1.1400(7) 0.7043(3) 0.3226(2) 0.0201(10) Uani 1 d .
H20 H 1.1392 0.7368 0.3686 0.024 Uiso 1 calc R
C21 C 1.1948(7) 0.7114(3) 0.1931(3) 0.0196(10) Uani 1 d .
H21 H 1.2289 0.7484 0.1520 0.024 Uiso 1 calc R
O22 O 1.2409(5) 0.6038(3) 0.06386(18) 0.0271(8) Uani 1 d .
O23 O 0.4909(5) 0.3458(2) 0.54422(17) 0.0235(8) Uani 1 d .
O24 O 0.8534(5) 0.2779(3) 0.1744(2) 0.0376(10) Uani 1 d D
H24A H 0.7898 0.2177 0.1800 0.056 Uiso 1 d DR
H24B H 0.9763(13) 0.2831(15) 0.191(3) 0.056 Uiso 1 d D
N25 N 0.7830(7) 1.0802(3) 0.2095(3) 0.0365(12) Uani 1 d .
C26 C 1.1471(6) 0.6060(3) 0.1864(2) 0.0173(10) Uani 1 d .
C27 C 0.8547(7) 0.1836(3) 0.4711(2) 0.0208(10) Uani 1 d .
C28 C 0.5665(7) 0.5956(4) 0.4134(3) 0.0207(10) Uani 1 d .
C29 C 0.6878(7) 0.7636(4) 0.2514(3) 0.0214(10) Uani 1 d .
C30 C 0.9379(7) 0.0906(4) 0.0061(3) 0.0253(11) Uani 1 d .
C31 C 0.9306(7) 0.0882(4) 0.4867(3) 0.0212(10) Uani 1 d .
O32 O 0.3376(3) 0.30275(12) 0.39181(10) 0.0441(12) Uani 1 d D
H32A H 0.3354(7) 0.33823(18) 0.35333(15) 0.066 Uiso 1 d D
H32B H 0.2480(6) 0.2484(2) 0.3834(3) 0.066 Uiso 1 d D
C33 C 1.1350(7) 0.0922(4) 0.4945(3) 0.0270(12) Uani 1 d .
H33 H 1.2247 0.1532 0.4906 0.032 Uiso 1 calc R
C34 C 0.6389(7) 0.5879(3) 0.2083(2) 0.0189(10) Uani 1 d .
C35 C 0.8707(7) 0.1867(4) 0.0174(3) 0.0252(11) Uani 1 d .
C36 C 1.1919(7) 0.7629(4) 0.2620(3) 0.0220(11) Uani 1 d .
C37 C 1.1380(8) 0.0906(4) 0.0208(3) 0.0305(13) Uani 1 d .
H37 H 1.2316 0.1507 0.0347 0.037 Uiso 1 calc R
C38 C 0.7255(7) 0.8735(4) 0.2361(3) 0.0251(11) Uani 1 d .
C39 C 0.7979(7) -0.0035(4) 0.4918(3) 0.0293(12) Uani 1 d .
H39 H 0.6625 -0.0059 0.4861 0.035 Uiso 1 calc R
C40 C 0.8019(8) 0.0009(4) -0.0144(3) 0.0327(13) Uani 1 d .
H40 H 0.6676 0.0011 -0.0243 0.039 Uiso 1 calc R
C41 C 1.0899(6) 0.5993(3) 0.3160(2) 0.0165(10) Uani 1 d .
C42 C 1.2699(10) 1.0391(4) 0.2176(4) 0.0475(17) Uani 1 d .
H42 H 1.2450 1.0773 0.1764 0.057 Uiso 1 calc R
C43 C 1.2434(7) 0.8748(4) 0.2690(3) 0.0228(11) Uani 1 d .
C44 C 0.6664(8) 0.9074(4) 0.1656(3) 0.0295(12) Uani 1 d .
H44 H 0.6090 0.8617 0.1252 0.035 Uiso 1 calc R
C45 C 1.3294(8) 0.9268(4) 0.3380(3) 0.0322(13) Uani 1 d .
H45 H 1.3505 0.8912 0.3810 0.039 Uiso 1 calc R
C46 C 0.6950(9) 1.0098(4) 0.1573(3) 0.0358(14) Uani 1 d .
H46 H 0.6479 1.0311 0.1108 0.043 Uiso 1 calc R
C47 C 0.6479(7) 0.7311(4) 0.3223(3) 0.0218(10) Uani 1 d .
H47 H 0.6503 0.7789 0.3603 0.026 Uiso 1 calc R
C48 C 1.2129(9) 0.9347(4) 0.2081(3) 0.0356(14) Uani 1 d .
H48 H 1.1544 0.9044 0.1612 0.043 Uiso 1 calc R
C49 C 0.8456(9) 1.0488(4) 0.2776(3) 0.0342(13) Uani 1 d .
H49 H 0.9088 1.0971 0.3158 0.041 Uiso 1 calc R
N50 N 1.3590(8) 1.0883(3) 0.2828(3) 0.0467(14) Uani 1 d .
C52 C 0.8193(8) 0.9475(4) 0.2927(3) 0.0294(12) Uani 1 d .
H52 H 0.8636 0.9284 0.3403 0.035 Uiso 1 calc R
C53 C 1.3832(9) 1.0331(4) 0.3411(4) 0.0419(16) Uani 1 d .
H53 H 1.4393 1.0664 0.3873 0.050 Uiso 1 calc R
O4 O 1.2567(7) 0.3033(4) 0.2236(3) 0.0665(16) Uani 1 d D
H4A H 1.334(3) 0.3396(11) 0.1973(13) 0.100 Uiso 1 d DR
H4B H 1.292(4) 0.2476(10) 0.231(2) 0.100 Uiso 1 d DR
H17B H 0.7341(18) 0.2778(15) 0.2911(10) 0.12(4) Uiso 1 d D

loop_
_atom_site_aniso_label
_atom_site_aniso_U_11
_atom_site_aniso_U_22
_atom_site_aniso_U_33
_atom_site_aniso_U_23
_atom_site_aniso_U_13
_atom_site_aniso_U_12
Gd1 0.02127(11) 0.01293(10) 0.01563(10) 0.00101(8) 0.00548(9) 0.00628(9)
Gd2 0.01951(11) 0.01323(10) 0.01828(11) 0.00012(8) 0.00623(9) 0.00606(9)
O1 0.0342(18) 0.0171(16) 0.0213(16) 0.0014(13) 0.0095(14) 0.0014(15)
O2 0.0357(18) 0.0230(17) 0.0237(17) 0.0038(14) 0.0107(14) 0.0139(15)
O3 0.0249(16) 0.0284(18) 0.0295(18) 0.0044(15) 0.0085(14) 0.0097(15)
C4 0.016(2) 0.014(2) 0.024(2) 0.0002(18) -0.0007(18) -0.0004(18)
O5 0.0348(18) 0.0206(17) 0.045(2) 0.0113(16) 0.0117(17) 0.0152(16)
C6 0.025(2) 0.027(2) 0.020(2) 0.0000(19) 0.0040(19) 0.016(2)
O7 0.0406(19) 0.0213(16) 0.0269(17) 0.0042(14) 0.0131(15) 0.0145(16)
O8 0.0217(16) 0.0173(16) 0.0379(19) -0.0004(14) 0.0066(15) 0.0080(14)
O9 0.0271(17) 0.0172(16) 0.0290(18) -0.0063(14) 0.0050(15) -0.0005(15)
O10 0.0263(17) 0.0122(16) 0.059(2) -0.0052(16) 0.0122(17) 0.0034(15)
C11 0.016(2) 0.022(2) 0.024(2) -0.0008(19) 0.0030(18) 0.0080(19)
C12 0.021(2) 0.018(2) 0.019(2) 0.0020(17) 0.0097(17) 0.0088(18)
O13 0.0250(17) 0.0200(17) 0.053(2) -0.0045(16) 0.0074(17) 0.0109(15)
O14 0.0364(19) 0.0268(18) 0.0166(16) -0.0017(14) 0.0020(15) -0.0022(17)
C15 0.026(2) 0.023(2) 0.019(2) 0.0061(18) 0.0077(18) 0.015(2)
C16 0.016(2) 0.026(2) 0.018(2) 0.0063(18) 0.0073(17) 0.0063(19)
O17 0.038(2) 0.0269(19) 0.0309(19) -0.0081(16) 0.0088(17) -0.0002(18)
O18 0.057(2) 0.0229(16) 0.0355(18) 0.0169(14) 0.0277(17) 0.0257(17)
C19 0.024(2) 0.018(2) 0.015(2) -0.0014(17) 0.0059(18) 0.0048(19)
C20 0.025(2) 0.017(2) 0.017(2) -0.0057(18) 0.0031(18) 0.001(2)
C21 0.022(2) 0.016(2) 0.020(2) 0.0034(18) 0.0065(18) 0.0019(19)
O22 0.0338(18) 0.0284(18) 0.0198(16) 0.0012(14) 0.0115(14) 0.0036(16)
O23 0.0381(18) 0.0185(16) 0.0211(15) 0.0024(13) 0.0169(14) 0.0138(15)
O24 0.045(2) 0.0242(18) 0.045(2) 0.0099(17) 0.0041(19) 0.0117(18)
N25 0.047(3) 0.024(2) 0.041(3) 0.010(2) 0.012(2) 0.010(2)
C26 0.018(2) 0.017(2) 0.016(2) 0.0010(17) 0.0039(17) 0.0027(18)
C27 0.029(2) 0.018(2) 0.017(2) -0.0003(18) 0.0020(19) 0.011(2)
C28 0.020(2) 0.019(2) 0.023(2) 0.0001(19) 0.0085(18) 0.001(2)
C29 0.025(2) 0.023(2) 0.020(2) 0.0019(18) 0.0058(19) 0.010(2)
C30 0.034(2) 0.023(2) 0.025(2) 0.0009(19) 0.009(2) 0.016(2)
C31 0.027(2) 0.019(2) 0.022(2) -0.0006(18) 0.0060(19) 0.012(2)
O32 0.028(2) 0.063(3) 0.034(2) -0.001(2) 0.0054(17) -0.004(2)
C33 0.026(2) 0.017(2) 0.039(3) 0.003(2) 0.004(2) 0.009(2)
C34 0.020(2) 0.021(2) 0.019(2) -0.0019(18) 0.0038(17) 0.0102(19)
C35 0.030(2) 0.023(2) 0.026(2) -0.002(2) 0.006(2) 0.013(2)
C36 0.018(2) 0.023(2) 0.022(2) -0.0045(19) 0.0022(18) -0.002(2)
C37 0.028(3) 0.016(2) 0.046(3) -0.009(2) 0.005(2) 0.003(2)
C38 0.030(2) 0.024(2) 0.027(2) 0.007(2) 0.012(2) 0.011(2)
C39 0.026(2) 0.029(3) 0.041(3) 0.014(2) 0.011(2) 0.017(2)
C40 0.031(3) 0.025(3) 0.044(3) -0.005(2) 0.001(2) 0.013(2)
C41 0.0167(19) 0.022(2) 0.0123(19) -0.0007(17) 0.0070(16) 0.0032(19)
C42 0.069(4) 0.021(3) 0.056(4) 0.008(3) 0.020(3) 0.010(3)
C43 0.025(2) 0.017(2) 0.026(2) -0.0018(19) 0.012(2) 0.000(2)
C44 0.034(3) 0.023(2) 0.035(3) 0.007(2) 0.009(2) 0.010(2)
C45 0.035(3) 0.023(3) 0.037(3) -0.007(2) 0.009(2) 0.003(2)
C46 0.047(3) 0.026(3) 0.039(3) 0.018(2) 0.012(3) 0.013(3)
C47 0.025(2) 0.025(2) 0.022(2) 0.0036(19) 0.0102(19) 0.016(2)
C48 0.051(3) 0.025(3) 0.034(3) 0.001(2) 0.013(3) 0.011(3)
C49 0.047(3) 0.027(3) 0.030(3) 0.004(2) 0.015(2) 0.007(3)
N50 0.060(3) 0.019(2) 0.060(3) -0.005(2) 0.025(3) -0.004(2)
C52 0.046(3) 0.021(2) 0.024(2) 0.005(2) 0.015(2) 0.010(2)
C53 0.047(3) 0.030(3) 0.047(3) -0.010(3) 0.018(3) -0.003(3)
O4 0.042(3) 0.065(3) 0.086(4) 0.016(3) -0.002(3) 0.004(3)

loop_
_atom_type_symbol
_atom_type_description
_atom_type_scat_dispersion_real
_atom_type_scat_dispersion_imag
_atom_type_scat_source
C C 0.0033 0.0016 'International Tables Vol C Tables 4.2.6.8 and 6.1.1.4'
H H 0.0000 0.0000 'International Tables Vol C Tables 4.2.6.8 and 6.1.1.4'
Gd Gd -0.1653 3.9035 'International Tables Vol C Tables 4.2.6.8 and 6.1.1.4'
N N 0.0061 0.0033 'International Tables Vol C Tables 4.2.6.8 and 6.1.1.4'
O O 0.0106 0.0060 'International Tables Vol C Tables 4.2.6.8 and 6.1.1.4'

loop_
_geom_angle_atom_site_label_1
_geom_angle_atom_site_label_2
_geom_angle_atom_site_label_3
_geom_angle
_geom_angle_site_symmetry_1
_geom_angle_site_symmetry_3
O1 Gd1 O5 74.41(12) . .
O1 Gd1 O8 123.41(11) . .
O1 Gd1 O17 67.78(11) . .
O1 Gd1 C27 99.13(13) . .
O1 Gd1 O32 118.89(9) . .
O5 Gd1 C27 25.93(12) . .
O8 Gd1 O5 51.90(11) . .
O8 Gd1 O17 80.20(12) . .
O8 Gd1 C27 25.99(12) . .
O8 Gd1 O32 86.29(9) . .
O14 Gd1 O1 90.82(12) 2_766 .
O14 Gd1 O5 74.01(13) 2_766 .
O14 Gd1 O8 90.44(12) 2_766 .
O14 Gd1 O17 145.18(13) 2_766 .
O14 Gd1 O18 96.56(13) 2_766 .
O14 Gd1 O23 76.46(12) 2_766 .
O14 Gd1 C27 81.02(13) 2_766 .
O14 Gd1 O32 146.10(10) 2_766 .
O17 Gd1 O5 73.88(12) . .
O17 Gd1 C27 76.01(12) . .
O17 Gd1 O32 67.21(10) . .
O18 Gd1 O1 78.18(12) . .
O18 Gd1 O5 150.75(12) . .
O18 Gd1 O8 157.31(12) . .
O18 Gd1 O17 104.94(12) . .
O18 Gd1 O23 82.13(12) . .
O18 Gd1 C27 176.40(14) . .
O18 Gd1 O32 75.87(11) . .
O23 Gd1 O1 155.16(11) . .
O23 Gd1 O5 120.75(11) . .
O23 Gd1 O8 78.57(11) . .
O23 Gd1 O17 132.84(12) . .
O23 Gd1 C27 99.81(12) . .
O23 Gd1 O32 69.81(9) . .
O32 Gd1 O5 126.91(9) . .
O32 Gd1 C27 107.62(11) . .
O2 Gd2 C6 26.44(12) . .
O2 Gd2 C35 169.47(13) . .
O3 Gd2 O2 78.73(12) . .
O3 Gd2 C6 79.31(13) . .
O3 Gd2 O7 76.39(12) . .
O3 Gd2 O10 129.82(12) . .
O3 Gd2 O13 81.22(12) . .
O3 Gd2 O24 120.00(12) . .
O3 Gd2 C35 106.63(13) . .
O7 Gd2 O2 52.58(11) . .
O7 Gd2 C6 26.51(12) . .
O7 Gd2 O10 143.22(12) . .
O7 Gd2 C35 136.97(13) . .
O9 Gd2 O2 74.51(12) . .
O9 Gd2 O3 151.86(12) . .
O9 Gd2 C6 80.60(13) . .
O9 Gd2 O7 93.83(12) . .
O9 Gd2 O10 72.63(12) . .
O9 Gd2 O13 125.11(12) . .
O9 Gd2 O22 93.86(12) . 2_765
O9 Gd2 O24 79.43(12) . .
O9 Gd2 C35 98.53(13) . .
O10 Gd2 O2 144.16(11) . .
O10 Gd2 C6 150.79(12) . .
O10 Gd2 C35 26.66(12) . .
O13 Gd2 O2 159.94(11) . .
O13 Gd2 C6 147.55(13) . .
O13 Gd2 O7 122.79(12) . .
O13 Gd2 O10 53.30(11) . .
O13 Gd2 C35 26.76(13) . .
O22 Gd2 O2 89.47(12) 2_765 .
O22 Gd2 O3 77.19(12) 2_765 .
O22 Gd2 C6 115.03(13) 2_765 .
O22 Gd2 O7 137.14(12) 2_765 .
O22 Gd2 O10 78.90(13) 2_765 .
O22 Gd2 O13 85.27(13) 2_765 .
O22 Gd2 O24 152.72(13) 2_765 .
O22 Gd2 C35 83.05(14) 2_765 .
O24 Gd2 O2 113.58(12) . .
O24 Gd2 C6 90.15(13) . .
O24 Gd2 O7 70.05(12) . .
O24 Gd2 O10 73.85(13) . .
O24 Gd2 O13 77.50(13) . .
O24 Gd2 C35 72.02(14) . .
C35 Gd2 C6 161.92(14) . .
C16 O1 Gd1 127.0(3) . .
C6 O2 Gd2 92.3(3) . .
Gd2 O3 H3A 109.5 . .
Gd2 O3 H3B 110.0 . .
H3A O3 H3B 108.9 . .
C26 C4 H4 120.2 . .
C26 C4 C41 119.6(4) . .
C41 C4 H4 120.2 . .
C27 O5 Gd1 91.0(3) . .
O2 C6 Gd2 61.3(2) . .
O2 C6 O7 119.3(4) . .
O2 C6 C34 121.8(4) . .
O7 C6 Gd2 59.3(2) . .
O7 C6 C34 118.7(4) . .
C34 C6 Gd2 164.3(3) . .
C6 O7 Gd2 94.2(3) . .
C27 O8 Gd1 95.5(3) . .
C19 O9 Gd2 142.2(3) . .
C35 O10 Gd2 91.8(3) . .
C12 C11 H11 118.9 . .
C12 C11 C34 122.3(4) . .
C34 C11 H11 118.9 . .
C11 C12 C28 120.9(4) . .
C11 C12 C47 118.3(4) . .
C47 C12 C28 120.8(4) . .
C35 O13 Gd2 92.1(3) . .
C16 O14 Gd1 154.5(3) . 2_766
C29 C15 H15 120.0 . .
C34 C15 H15 120.0 . .
C34 C15 C29 120.1(4) . .
O1 C16 O14 123.5(4) . .
O1 C16 C41 119.0(4) . .
O14 C16 C41 117.5(4) . .
Gd1 O17 H17A 109.8 . .
Gd1 O17 H17B 129.2(12) . .
H17A O17 H17B 109.4 . .
C28 O18 Gd1 166.9(3) . .
O9 C19 C26 117.9(4) . .
O22 C19 O9 123.1(4) . .
O22 C19 C26 118.9(4) . .
C36 C20 H20 119.1 . .
C41 C20 H20 119.1 . .
C41 C20 C36 121.8(4) . .
C26 C21 H21 119.7 . .
C26 C21 C36 120.6(4) . .
C36 C21 H21 119.7 . .
C19 O22 Gd2 147.6(3) . 2_765
C28 O23 Gd1 137.3(3) 2_666 .
Gd2 O24 H24A 117.9 . .
Gd2 O24 H24B 120(2) . .
H24A O24 H24B 109.1 . .
C46 N25 C49 117.0(5) . .
C4 C26 C19 120.5(4) . .
C21 C26 C4 120.5(4) . .
C21 C26 C19 118.9(4) . .
O5 C27 Gd1 63.1(2) . .
O5 C27 O8 121.5(4) . .
O5 C27 C31 119.8(4) . .
O8 C27 Gd1 58.5(2) . .
O8 C27 C31 118.7(4) . .
C31 C27 Gd1 176.9(3) . .
O18 C28 C12 116.7(4) . .
O23 C28 C12 118.5(4) 2_666 .
O23 C28 O18 124.7(4) 2_666 .
C15 C29 C38 120.5(4) . .
C15 C29 C47 119.0(4) . .
C47 C29 C38 120.4(4) . .
C37 C30 C35 119.8(5) . .
C40 C30 C35 120.6(5) . .
C40 C30 C37 119.5(5) . .
C33 C31 C27 119.9(4) . .
C39 C31 C27 120.2(4) . .
C39 C31 C33 119.9(4) . .
Gd1 O32 H32A 100.0(3) . .
Gd1 O32 H32B 139.7(3) . .
H32A O32 H32B 109.71(18) . .
C31 C33 H33 120.4 . .
C39 C33 C31 119.1(5) 2_756 .
C39 C33 H33 120.4 2_756 .
C11 C34 C6 119.8(4) . .
C11 C34 C15 118.9(4) . .
C15 C34 C6 121.2(4) . .
O10 C35 Gd2 61.5(3) . .
O10 C35 O13 122.2(5) . .
O10 C35 C30 118.7(4) . .
O13 C35 Gd2 61.1(3) . .
O13 C35 C30 119.1(4) . .
C30 C35 Gd2 171.5(3) . .
C20 C36 C21 117.9(4) . .
C20 C36 C43 121.7(4) . .
C21 C36 C43 120.5(4) . .
C30 C37 H37 120.3 . .
C30 C37 C40 119.3(5) . 2_755
C40 C37 H37 120.3 2_755 .
C44 C38 C29 121.9(4) . .
C44 C38 C52 117.1(5) . .
C52 C38 C29 121.0(4) . .
C31 C39 C33 121.0(5) . 2_756
C31 C39 H39 119.5 . .
C33 C39 H39 119.5 2_756 .
C30 C40 C37 121.2(5) . 2_755
C30 C40 H40 119.4 . .
C37 C40 H40 119.4 2_755 .
C4 C41 C16 120.5(4) . .
C20 C41 C4 119.6(4) . .
C20 C41 C16 119.9(4) . .
C48 C42 H42 118.2 . .
N50 C42 H42 118.2 . .
N50 C42 C48 123.7(6) . .
C45 C43 C36 121.2(4) . .
C48 C43 C36 122.5(4) . .
C48 C43 C45 116.3(5) . .
C38 C44 H44 120.8 . .
C46 C44 C38 118.3(5) . .
C46 C44 H44 120.8 . .
C43 C45 H45 120.4 . .
C53 C45 C43 119.1(5) . .
C53 C45 H45 120.4 . .
N25 C46 C44 125.5(5) . .
N25 C46 H46 117.3 . .
C44 C46 H46 117.3 . .
C12 C47 C29 121.4(4) . .
C12 C47 H47 119.3 . .
C29 C47 H47 119.3 . .
C42 C48 C43 119.9(5) . .
C42 C48 H48 120.0 . .
C43 C48 H48 120.0 . .
N25 C49 H49 118.8 . .
N25 C49 C52 122.4(5) . .
C52 C49 H49 118.8 . .
C53 N50 C42 117.0(5) . .
C38 C52 H52 120.1 . .
C49 C52 C38 119.7(5) . .
C49 C52 H52 120.1 . .
C45 C53 H53 118.0 . .
N50 C53 C45 123.9(5) . .
N50 C53 H53 118.0 . .
H4A O4 H4B 109.6(16) . .

loop_
_geom_bond_atom_site_label_1
_geom_bond_atom_site_label_2
_geom_bond_distance
_geom_bond_site_symmetry_2
Gd1 O1 2.410(3) .
Gd1 O5 2.560(4) .
Gd1 O8 2.460(3) .
Gd1 O14 2.275(3) 2_766
Gd1 O17 2.471(3) .
Gd1 O18 2.296(3) .
Gd1 O23 2.389(3) .
Gd1 C27 2.872(5) .
Gd1 O32 2.505(2) .
Gd2 O2 2.501(3) .
Gd2 O3 2.417(3) .
Gd2 C6 2.850(5) .
Gd2 O7 2.457(3) .
Gd2 O9 2.282(3) .
Gd2 O10 2.458(4) .
Gd2 O13 2.450(3) .
Gd2 O22 2.310(3) 2_765
Gd2 O24 2.438(4) .
Gd2 C35 2.796(5) .
O1 C16 1.265(5) .
O2 C6 1.270(6) .
O3 H3A 0.8587 .
O3 H3B 0.8598 .
C4 H4 0.9300 .
C4 C26 1.395(6) .
C4 C41 1.407(6) .
O5 C27 1.256(6) .
C6 O7 1.275(6) .
C6 C34 1.487(6) .
O8 C27 1.264(6) .
O9 C19 1.271(5) .
O10 C35 1.255(6) .
C11 H11 0.9300 .
C11 C12 1.381(6) .
C11 C34 1.390(6) .
C12 C28 1.496(6) .
C12 C47 1.386(6) .
O13 C35 1.260(6) .
O14 Gd1 2.275(3) 2_766
O14 C16 1.268(5) .
C15 H15 0.9300 .
C15 C29 1.401(6) .
C15 C34 1.398(6) .
C16 C41 1.502(6) .
O17 H17A 0.8634 .
O17 H17B 0.846(9) .
O18 C28 1.257(6) .
C19 O22 1.258(5) .
C19 C26 1.509(6) .
C20 H20 0.9300 .
C20 C36 1.403(6) .
C20 C41 1.386(6) .
C21 H21 0.9300 .
C21 C26 1.391(6) .
C21 C36 1.415(6) .
O22 Gd2 2.310(3) 2_765
O23 C28 1.255(6) 2_666
O24 H24A 0.8524 .
O24 H24B 0.854(9) .
N25 C46 1.311(7) .
N25 C49 1.351(7) .
C27 C31 1.516(6) .
C28 O23 1.255(6) 2_666
C29 C38 1.490(7) .
C29 C47 1.402(6) .
C30 C35 1.498(7) .
C30 C37 1.385(7) .
C30 C40 1.375(7) .
C31 C33 1.403(7) .
C31 C39 1.389(7) .
O32 H32A 0.8499(10) .
O32 H32B 0.8499(11) .
C33 H33 0.9300 .
C33 C39 1.396(7) 2_756
C36 C43 1.476(7) .
C37 H37 0.9300 .
C37 C40 1.401(7) 2_755
C38 C44 1.395(7) .
C38 C52 1.399(7) .
C39 C33 1.396(7) 2_756
C39 H39 0.9300 .
C40 C37 1.401(7) 2_755
C40 H40 0.9300 .
C42 H42 0.9300 .
C42 C48 1.382(8) .
C42 N50 1.339(8) .
C43 C45 1.404(7) .
C43 C48 1.395(7) .
C44 H44 0.9300 .
C44 C46 1.370(7) .
C45 H45 0.9300 .
C45 C53 1.403(7) .
C46 H46 0.9300 .
C47 H47 0.9300 .
C48 H48 0.9300 .
C49 H49 0.9300 .
C49 C52 1.380(7) .
N50 C53 1.313(8) .
C52 H52 0.9300 .
C53 H53 0.9300 .
O4 H4A 0.849(10) .
O4 H4B 0.851(9) .

loop_
_geom_torsion_atom_site_label_1
_geom_torsion_atom_site_label_2
_geom_torsion_atom_site_label_3
_geom_torsion_atom_site_label_4
_geom_torsion
_geom_torsion_site_symmetry_1
_geom_torsion_site_symmetry_4
Gd1 O1 C16 O14 27.4(6) . .
Gd1 O1 C16 C41 -152.0(3) . .
Gd1 O5 C27 O8 1.8(4) . .
Gd1 O5 C27 C31 -178.5(4) . .
Gd1 O8 C27 O5 -1.9(5) . .
Gd1 O8 C27 C31 178.5(3) . .
Gd1 O14 C16 O1 99.7(8) 2_766 .
Gd1 O14 C16 C41 -80.9(8) 2_766 .
Gd1 O18 C28 C12 46.5(16) . .
Gd1 O18 C28 O23 -135.8(12) . 2_666
Gd1 C27 C31 C33 -140(6) . .
Gd1 C27 C31 C39 41(6) . .
Gd2 O2 C6 O7 -12.8(4) . .
Gd2 O2 C6 C34 162.2(4) . .
Gd2 C6 C34 C11 -76.7(13) . .
Gd2 C6 C34 C15 100.3(12) . .
Gd2 O9 C19 O22 -95.1(6) . .
Gd2 O9 C19 C26 84.7(6) . .
Gd2 O10 C35 O13 7.9(5) . .
Gd2 O10 C35 C30 -170.4(4) . .
Gd2 O13 C35 O10 -7.9(5) . .
Gd2 O13 C35 C30 170.3(4) . .
O1 Gd1 O5 C27 -161.9(3) . .
O1 Gd1 O8 C27 23.1(3) . .
O1 Gd1 O18 C28 -10.0(14) . .
O1 Gd1 O23 C28 8.8(6) . 2_666
O1 Gd1 C27 O5 17.6(3) . .
O1 Gd1 C27 O8 -160.6(3) . .
O1 Gd1 C27 C31 174(6) . .
O1 C16 C41 C4 -20.3(6) . .
O1 C16 C41 C20 157.9(4) . .
O2 Gd2 C6 O7 167.1(4) . .
O2 Gd2 C6 C34 -105.8(13) . .
O2 Gd2 O7 C6 -7.2(2) . .
O2 Gd2 O9 C19 -14.3(5) . .
O2 Gd2 O10 C35 -169.9(3) . .
O2 Gd2 O13 C35 159.2(3) . .
O2 Gd2 C35 O10 34.1(8) . .
O2 Gd2 C35 O13 -138.3(6) . .
O2 Gd2 C35 C30 128(2) . .
O2 C6 O7 Gd2 13.0(4) . .
O2 C6 C34 C11 -173.6(4) . .
O2 C6 C34 C15 3.4(7) . .
O3 Gd2 O2 C6 88.6(3) . .
O3 Gd2 C6 O2 -86.2(3) . .
O3 Gd2 C6 O7 80.9(3) . .
O3 Gd2 C6 C34 168.0(13) . .
O3 Gd2 O7 C6 -93.3(3) . .
O3 Gd2 O9 C19 4.3(6) . .
O3 Gd2 O10 C35 -33.9(4) . .
O3 Gd2 O13 C35 161.7(3) . .
O3 Gd2 C35 O10 153.5(3) . .
O3 Gd2 C35 O13 -18.9(3) . .
O3 Gd2 C35 C30 -113(2) . .
O5 Gd1 O1 C16 -117.9(4) . .
O5 Gd1 O8 C27 1.0(2) . .
O5 Gd1 O18 C28 10.7(16) . .
O5 Gd1 O23 C28 131.5(4) . 2_666
O5 Gd1 C27 O8 -178.2(4) . .
O5 Gd1 C27 C31 156(6) . .
O5 C27 C31 C33 15.8(7) . .
O5 C27 C31 C39 -163.1(5) . .
C6 Gd2 O9 C19 -40.7(5) . .
C6 Gd2 O10 C35 141.2(3) . .
C6 Gd2 O13 C35 -144.7(3) . .
C6 Gd2 C35 O10 -99.6(5) . .
C6 Gd2 C35 O13 88.0(5) . .
C6 Gd2 C35 C30 -6(3) . .
O7 Gd2 O2 C6 7.2(3) . .
O7 Gd2 C6 O2 -167.1(4) . .
O7 Gd2 C6 C34 87.1(13) . .
O7 Gd2 O9 C19 -63.7(5) . .
O7 Gd2 O10 C35 93.2(3) . .
O7 Gd2 O13 C35 -130.8(3) . .
O7 Gd2 C35 O10 -118.8(3) . .
O7 Gd2 C35 O13 68.8(3) . .
O7 Gd2 C35 C30 -25(2) . .
O7 C6 C34 C11 1.4(7) . .
O7 C6 C34 C15 178.4(4) . .
O8 Gd1 O1 C16 -135.9(3) . .
O8 Gd1 O5 C27 -1.0(2) . .
O8 Gd1 O18 C28 -173.4(13) . .
O8 Gd1 O23 C28 163.0(5) . 2_666
O8 Gd1 C27 O5 178.2(4) . .
O8 Gd1 C27 C31 -26(6) . .
O8 C27 C31 C33 -164.6(4) . .
O8 C27 C31 C39 16.6(7) . .
O9 Gd2 O2 C6 -100.2(3) . .
O9 Gd2 C6 O2 74.0(3) . .
O9 Gd2 C6 O7 -118.9(3) . .
O9 Gd2 C6 C34 -31.8(12) . .
O9 Gd2 O7 C6 59.9(3) . .
O9 Gd2 O10 C35 165.7(3) . .
O9 Gd2 O13 C35 -7.5(4) . .
O9 Gd2 C35 O10 -13.8(3) . .
O9 Gd2 C35 O13 173.8(3) . .
O9 Gd2 C35 C30 80(2) . .
O9 C19 O22 Gd2 39.5(9) . 2_765
O9 C19 C26 C4 15.4(6) . .
O9 C19 C26 C21 -162.2(4) . .
O10 Gd2 O2 C6 -124.3(3) . .
O10 Gd2 C6 O2 97.7(3) . .
O10 Gd2 C6 O7 -95.2(4) . .
O10 Gd2 C6 C34 -8.1(14) . .
O10 Gd2 O7 C6 125.7(3) . .
O10 Gd2 O9 C19 151.2(5) . .
O10 Gd2 O13 C35 4.3(3) . .
O10 Gd2 C35 O13 -172.4(5) . .
O10 Gd2 C35 C30 93(2) . .
C11 C12 C28 O18 20.2(6) . .
C11 C12 C28 O23 -157.7(4) . 2_666
C11 C12 C47 C29 -0.2(7) . .
C12 C11 C34 C6 177.1(4) . .
C12 C11 C34 C15 0.1(7) . .
O13 Gd2 O2 C6 91.1(4) . .
O13 Gd2 C6 O2 -140.3(3) . .
O13 Gd2 C6 O7 26.8(4) . .
O13 Gd2 C6 C34 113.9(12) . .
O13 Gd2 O7 C6 -163.3(3) . .
O13 Gd2 O9 C19 161.0(5) . .
O13 Gd2 O10 C35 -4.3(3) . .
O13 Gd2 C35 O10 172.4(5) . .
O13 Gd2 C35 C30 -94(2) . .
O14 Gd1 O1 C16 -44.8(4) 2_766 .
O14 Gd1 O5 C27 102.6(3) 2_766 .
O14 Gd1 O8 C27 -68.2(3) 2_766 .
O14 Gd1 O18 C28 79.5(14) 2_766 .
O14 Gd1 O23 C28 69.7(4) 2_766 2_666
O14 Gd1 C27 O5 -71.8(3) 2_766 .
O14 Gd1 C27 O8 110.0(3) 2_766 .
O14 Gd1 C27 C31 84(6) 2_766 .
O14 C16 C41 C4 160.3(4) . .
O14 C16 C41 C20 -21.5(6) . .
C15 C29 C38 C44 30.6(7) . .
C15 C29 C38 C52 -150.6(5) . .
C15 C29 C47 C12 0.6(7) . .
O17 Gd1 O1 C16 163.5(4) . .
O17 Gd1 O5 C27 -91.1(3) . .
O17 Gd1 O8 C27 78.1(3) . .
O17 Gd1 O18 C28 -72.9(14) . .
O17 Gd1 O23 C28 -132.1(4) . 2_666
O17 Gd1 C27 O5 81.8(3) . .
O17 Gd1 C27 O8 -96.4(3) . .
O17 Gd1 C27 C31 -122(6) . .
O18 Gd1 O1 C16 51.7(4) . .
O18 Gd1 O5 C27 177.0(3) . .
O18 Gd1 O8 C27 -176.5(3) . .
O18 Gd1 O23 C28 -29.0(4) . 2_666
O18 Gd1 C27 O5 -24(2) . .
O18 Gd1 C27 O8 157.9(18) . .
O18 Gd1 C27 C31 132(5) . .
C20 C36 C43 C45 29.2(7) . .
C20 C36 C43 C48 -151.8(5) . .
C21 C36 C43 C45 -150.4(5) . .
C21 C36 C43 C48 28.6(7) . .
O22 Gd2 O2 C6 165.7(3) 2_765 .
O22 Gd2 C6 O2 -15.9(3) 2_765 .
O22 Gd2 C6 O7 151.2(3) 2_765 .
O22 Gd2 C6 C34 -121.7(12) 2_765 .
O22 Gd2 O7 C6 -39.9(3) 2_765 .
O22 Gd2 O9 C19 74.1(5) 2_765 .
O22 Gd2 O10 C35 -96.6(3) 2_765 .
O22 Gd2 O13 C35 83.9(3) 2_765 .
O22 Gd2 C35 O10 79.1(3) 2_765 .
O22 Gd2 C35 O13 -93.3(3) 2_765 .
O22 Gd2 C35 C30 173(2) 2_765 .
O22 C19 C26 C4 -164.8(4) . .
O22 C19 C26 C21 17.6(7) . .
O23 Gd1 O1 C16 13.4(5) . .
O23 Gd1 O5 C27 39.6(3) . .
O23 Gd1 O8 C27 -144.2(3) . .
O23 Gd1 O18 C28 154.8(14) . .
O23 Gd1 C27 O5 -146.2(3) . .
O23 Gd1 C27 O8 35.5(3) . .
O23 Gd1 C27 C31 10(6) . .
O24 Gd2 O2 C6 -29.4(3) . .
O24 Gd2 C6 O2 153.3(3) . .
O24 Gd2 C6 O7 -39.7(3) . .
O24 Gd2 C6 C34 47.5(12) . .
O24 Gd2 O7 C6 137.2(3) . .
O24 Gd2 O9 C19 -132.6(5) . .
O24 Gd2 O10 C35 82.0(3) . .
O24 Gd2 O13 C35 -74.8(3) . .
O24 Gd2 C35 O10 -89.7(3) . .
O24 Gd2 C35 O13 97.9(3) . .
O24 Gd2 C35 C30 4(2) . .
N25 C49 C52 C38 0.3(9) . .
C26 C4 C41 C16 -179.8(4) . .
C26 C4 C41 C20 2.0(7) . .
C26 C19 O22 Gd2 -140.3(5) . 2_765
C26 C21 C36 C20 0.1(7) . .
C26 C21 C36 C43 179.7(4) . .
C27 Gd1 O1 C16 -125.8(4) . .
C27 Gd1 O18 C28 32(3) . .
C27 Gd1 O23 C28 147.9(4) . 2_666
C27 C31 C33 C39 -179.5(4) . 2_756
C27 C31 C39 C33 179.5(4) . 2_756
C28 C12 C47 C29 178.8(4) . .
C29 C15 C34 C6 -176.7(4) . .
C29 C15 C34 C11 0.4(7) . .
C29 C38 C44 C46 175.8(5) . .
C29 C38 C52 C49 -177.6(5) . .
O32 Gd1 O1 C16 118.1(3) . .
O32 Gd1 O5 C27 -47.2(3) . .
O32 Gd1 O8 C27 145.6(3) . .
O32 Gd1 O18 C28 -134.2(14) . .
O32 Gd1 O23 C28 -106.8(5) . 2_666
O32 Gd1 C27 O5 142.0(3) . .
O32 Gd1 C27 O8 -36.2(3) . .
O32 Gd1 C27 C31 -62(6) . .
C33 C31 C39 C33 0.6(8) . 2_756
C34 C6 O7 Gd2 -162.1(4) . .
C34 C11 C12 C28 -179.2(4) . .
C34 C11 C12 C47 -0.1(7) . .
C34 C15 C29 C38 -177.6(4) . .
C34 C15 C29 C47 -0.7(7) . .
C35 Gd2 O2 C6 -149.7(6) . .
C35 Gd2 C6 O2 162.7(4) . .
C35 Gd2 C6 O7 -30.2(6) . .
C35 Gd2 C6 C34 56.9(14) . .
C35 Gd2 O7 C6 166.8(3) . .
C35 Gd2 O9 C19 157.6(5) . .
C35 C30 C37 C40 176.1(5) . 2_755
C35 C30 C40 C37 -176.1(5) . 2_755
C36 C20 C41 C4 -0.1(7) . .
C36 C20 C41 C16 -178.3(4) . .
C36 C21 C26 C4 1.8(7) . .
C36 C21 C26 C19 179.4(4) . .
C36 C43 C45 C53 177.4(5) . .
C36 C43 C48 C42 -178.0(6) . .
C37 C30 C35 Gd2 -79(2) . .
C37 C30 C35 O10 10.3(7) . .
C37 C30 C35 O13 -168.0(5) . .
C37 C30 C40 C37 0.1(9) . 2_755
C38 C29 C47 C12 177.5(4) . .
C38 C44 C46 N25 3.6(9) . .
C39 C31 C33 C39 -0.6(8) . 2_756
C40 C30 C35 Gd2 98(2) . .
C40 C30 C35 O10 -173.5(5) . .
C40 C30 C35 O13 8.2(7) . .
C40 C30 C37 C40 -0.1(9) . 2_755
C41 C4 C26 C19 179.6(4) . .
C41 C4 C26 C21 -2.8(7) . .
C41 C20 C36 C21 -1.0(7) . .
C41 C20 C36 C43 179.4(4) . .
C42 N50 C53 C45 2.9(10) . .
C43 C45 C53 N50 -0.4(9) . .
C44 C38 C52 C49 1.3(8) . .
C45 C43 C48 C42 1.1(8) . .
C46 N25 C49 C52 -0.1(9) . .
C47 C12 C28 O18 -158.9(4) . .
C47 C12 C28 O23 23.3(7) . 2_666
C47 C29 C38 C44 -146.2(5) . .
C47 C29 C38 C52 32.6(7) . .
C48 C42 N50 C53 -3.5(10) . .
C48 C43 C45 C53 -1.6(8) . .
C49 N25 C46 C44 -1.9(9) . .
N50 C42 C48 C43 1.5(10) . .
C52 C38 C44 C46 -3.0(8) . .
